data_1543015
loop_
_publ_author_name
'Zahim, Sara'
'Wickramasinghe, Lasantha A.'
'Evano, Gwilherm'
'Jabin, Ivan'
'Schrock, Richard R.'
'M\"uller, Peter'

_publ_section_title
;
 Calix[6]azacryptand Ligand with a Sterically Protected Tren-Based
 Coordination Site for Metal Ions.
;
_journal_issue 7
_journal_name_full 'Organic letters'
_journal_page_first 1570
_journal_page_last 1573
_journal_paper_doi 10.1021/acs.orglett.6b00410
_journal_volume 18
_journal_year 2016
_chemical_formula_sum 'C67 H86 Cl2 N4 O6'
_chemical_formula_weight 1114.29
_space_group_crystal_system triclinic
_space_group_IT_number 2
_space_group_name_Hall '-P 1'
_space_group_name_H-M_alt 'P -1'
_symmetry_space_group_name_Hall '-P 1'
_symmetry_space_group_name_H-M 'P -1'
_atom_sites_solution_hydrogens mixed
_atom_sites_solution_primary direct
_atom_sites_solution_secondary difmap
_audit_creation_method SHELXL-2014/6
_cell_angle_alpha 96.938(2)
_cell_angle_beta 95.935(2)
_cell_angle_gamma 92.1575(19)
_cell_formula_units_Z 2
_cell_length_a 10.6524(10)
_cell_length_b 11.9315(13)
_cell_length_c 23.654(3)
_cell_measurement_reflns_used 9700
_cell_measurement_temperature 100(2)
_cell_measurement_theta_max 31.37
_cell_measurement_theta_min 2.29
_cell_volume 2964.6(6)
_computing_cell_refinement 'SAINT 7.46A (Bruker-AXS, 2015)'
_computing_data_collection 'APEX2 v2011.4.0 (Bruker-AXS, 2015)'
_computing_data_reduction 'SAINT 7.46A (Bruker-AXS, 2015)'
_computing_molecular_graphics 'Bruker SHELXTL'
_computing_publication_material 'Bruker SHELXTL'
_computing_structure_refinement 'SHELXL-2014/6 (Sheldrick, 2014)'
_computing_structure_solution 'SHELXS-2015 (Sheldrick, 2015)'
_diffrn_ambient_temperature 100(2)
_diffrn_detector_area_resol_mean 8.3
_diffrn_measured_fraction_theta_full 1.000
_diffrn_measured_fraction_theta_max 0.998
_diffrn_measurement_device_type 'Bruker Smart APEX2 CCD'
_diffrn_measurement_method '\f and \w scans'
_diffrn_radiation_type MoK\a
_diffrn_radiation_wavelength 0.71073
_diffrn_reflns_av_R_equivalents 0.0503
_diffrn_reflns_av_unetI/netI 0.0413
_diffrn_reflns_Laue_measured_fraction_full 1.000
_diffrn_reflns_Laue_measured_fraction_max 0.998
_diffrn_reflns_limit_h_max 14
_diffrn_reflns_limit_h_min -14
_diffrn_reflns_limit_k_max 16
_diffrn_reflns_limit_k_min -16
_diffrn_reflns_limit_l_max 32
_diffrn_reflns_limit_l_min -32
_diffrn_reflns_number 99187
_diffrn_reflns_point_group_measured_fraction_full 1.000
_diffrn_reflns_point_group_measured_fraction_max 0.998
_diffrn_reflns_theta_full 25.242
_diffrn_reflns_theta_max 29.575
_diffrn_reflns_theta_min 1.722
_diffrn_source 'I\mS micro-focus sealed tube, multilayer optics'
_exptl_absorpt_coefficient_mu 0.166
_exptl_absorpt_correction_T_max 0.7462
_exptl_absorpt_correction_T_min 0.6868
_exptl_absorpt_correction_type multi-scan
_exptl_absorpt_process_details 'SADABS (Sheldrick, 2009)'
_exptl_crystal_colour colourless
_exptl_crystal_density_diffrn 1.248
_exptl_crystal_density_method 'not measured'
_exptl_crystal_description blade
_exptl_crystal_F_000 1196
_exptl_crystal_size_max 0.300
_exptl_crystal_size_mid 0.080
_exptl_crystal_size_min 0.030
_refine_diff_density_max 0.451
_refine_diff_density_min -0.476
_refine_diff_density_rms 0.055
_refine_ls_extinction_method none
_refine_ls_goodness_of_fit_ref 1.021
_refine_ls_hydrogen_treatment mixed
_refine_ls_matrix_type full
_refine_ls_number_parameters 764
_refine_ls_number_reflns 16616
_refine_ls_number_restraints 82
_refine_ls_restrained_S_all 1.025
_refine_ls_R_factor_all 0.0731
_refine_ls_R_factor_gt 0.0485
_refine_ls_shift/su_max 0.001
_refine_ls_shift/su_mean 0.000
_refine_ls_structure_factor_coef Fsqd
_refine_ls_weighting_details 'w=1/[\s^2^(Fo^2^)+(0.0512P)^2^+1.7349P] where P=(Fo^2^+2Fc^2^)/3'
_refine_ls_weighting_scheme calc
_refine_ls_wR_factor_gt 0.1152
_refine_ls_wR_factor_ref 0.1291
_reflns_Friedel_coverage 0.000
_reflns_number_gt 12091
_reflns_number_total 16616
_reflns_threshold_expression 'I > 2\s(I)'
_cod_data_source_file ol6b00410_si_002.cif
_cod_data_source_block x15122
_cod_original_cell_volume 2964.5(5)
_cod_database_code 1543015
_shelx_space_group_comment
; 
The symmetry employed for this shelxl refinement is uniquely defined 
by the following loop, which should always be used as a source of 
symmetry information in preference to the above space-group names. 
They are only intended as comments. 
;
_shelx_estimated_absorpt_t_min 0.952
_shelx_estimated_absorpt_t_max 0.995
_shelxl_version_number 2014/6

loop_
_space_group_symop_operation_xyz
'x, y, z'
'-x, -y, -z'

loop_
_atom_site_label
_atom_site_type_symbol
_atom_site_fract_x
_atom_site_fract_y
_atom_site_fract_z
_atom_site_U_iso_or_equiv
_atom_site_adp_type
_atom_site_occupancy
_atom_site_site_symmetry_order
_atom_site_calc_flag
_atom_site_refinement_flags_posn
_atom_site_refinement_flags_adp
_atom_site_refinement_flags_occupancy
_atom_site_disorder_assembly
_atom_site_disorder_group
N4 N 0.43430(12) 0.34349(11) 0.75290(6) 0.0203(3) Uani 1 1 d . . . . .
N1 N 0.37259(13) 0.46810(11) 0.86110(6) 0.0211(3) Uani 1 1 d D . . . .
H1 H 0.3242(17) 0.4867(16) 0.8320(7) 0.025 Uiso 1 1 d D U . . .
C1 C 0.40631(17) 0.35048(14) 0.85603(7) 0.0246(3) Uani 1 1 d . . . . .
H1A H 0.3629 0.3107 0.8834 0.030 Uiso 1 1 calc R U . . .
H1B H 0.4985 0.3470 0.8660 0.030 Uiso 1 1 calc R U . . .
C2 C 0.36954(16) 0.29131(13) 0.79550(7) 0.0215(3) Uani 1 1 d . . . . .
H2A H 0.3905 0.2109 0.7940 0.026 Uiso 1 1 calc R U . . .
H2B H 0.2771 0.2938 0.7859 0.026 Uiso 1 1 calc R U . . .
N2 N 0.72692(13) 0.19807(12) 0.72220(6) 0.0228(3) Uani 1 1 d D . . . .
H2 H 0.6994(18) 0.1891(17) 0.6859(7) 0.027 Uiso 1 1 d D U . . .
C3 C 0.62348(15) 0.21716(14) 0.75787(7) 0.0235(3) Uani 1 1 d . . . . .
H3A H 0.6530 0.2024 0.7972 0.028 Uiso 1 1 calc R U . . .
H3B H 0.5529 0.1616 0.7429 0.028 Uiso 1 1 calc R U . . .
C4 C 0.57244(15) 0.33730(14) 0.76089(8) 0.0247(3) Uani 1 1 d . . . . .
H4A H 0.6041 0.3793 0.7987 0.030 Uiso 1 1 calc R U . . .
H4B H 0.6085 0.3767 0.7313 0.030 Uiso 1 1 calc R U . . .
N3 N 0.40402(14) 0.49371(12) 0.66936(6) 0.0240(3) Uani 1 1 d D . . . .
H3 H 0.3913(19) 0.5059(17) 0.7059(7) 0.029 Uiso 1 1 d D U . . .
C5 C 0.42214(18) 0.37540(14) 0.65090(7) 0.0261(3) Uani 1 1 d . . . . .
H5A H 0.5127 0.3645 0.6471 0.031 Uiso 1 1 calc R U . . .
H5B H 0.3737 0.3522 0.6130 0.031 Uiso 1 1 calc R U . . .
C6 C 0.37759(16) 0.30278(14) 0.69452(7) 0.0226(3) Uani 1 1 d . . . . .
H6A H 0.2844 0.3035 0.6931 0.027 Uiso 1 1 calc R U . . .
H6B H 0.4002 0.2237 0.6843 0.027 Uiso 1 1 calc R U . . .
O1 O 0.69456(11) 0.82509(9) 0.97255(5) 0.0218(2) Uani 1 1 d . . . . .
O2 O 0.89782(12) 0.61759(10) 0.90707(5) 0.0260(3) Uani 1 1 d . . . . .
C11 C 0.50910(15) 0.75727(13) 0.90849(6) 0.0186(3) Uani 1 1 d . . . . .
C12 C 0.43196(15) 0.66734(13) 0.88021(6) 0.0194(3) Uani 1 1 d . . . . .
H12 H 0.3636 0.6816 0.8534 0.023 Uiso 1 1 calc R U . . .
C13 C 0.45261(14) 0.55550(13) 0.89035(6) 0.0182(3) Uani 1 1 d . . . . .
C14 C 0.55211(15) 0.53668(13) 0.93085(6) 0.0195(3) Uani 1 1 d . . . . .
H14 H 0.5646 0.4621 0.9398 0.023 Uiso 1 1 calc R U . . .
C15 C 0.63357(15) 0.62555(13) 0.95840(6) 0.0189(3) Uani 1 1 d . . . . .
C16 C 0.61125(15) 0.73548(13) 0.94735(6) 0.0184(3) Uani 1 1 d . . . . .
C17 C 0.67252(18) 0.86547(15) 1.02962(7) 0.0274(4) Uani 1 1 d . . . . .
H17A H 0.5862 0.8911 1.0298 0.041 Uiso 1 1 calc R U . . .
H17B H 0.7328 0.9287 1.0447 0.041 Uiso 1 1 calc R U . . .
H17C H 0.6834 0.8044 1.0537 0.041 Uiso 1 1 calc R U . . .
C18 C 0.74832(15) 0.60008(14) 0.99788(7) 0.0217(3) Uani 1 1 d . . . . .
H18A H 0.8070 0.6678 1.0058 0.026 Uiso 1 1 calc R U . . .
H18B H 0.7207 0.5832 1.0348 0.026 Uiso 1 1 calc R U . . .
C19 C 0.81751(14) 0.50096(13) 0.97220(6) 0.0185(3) Uani 1 1 d . . . . .
C20 C 0.80763(14) 0.39661(13) 0.99162(6) 0.0192(3) Uani 1 1 d . . . . .
H20 H 0.7581 0.3881 1.0221 0.023 Uiso 1 1 calc R U . . .
C21 C 0.86862(14) 0.30250(13) 0.96767(6) 0.0185(3) Uani 1 1 d . . . . .
C22 C 0.94646(14) 0.32010(13) 0.92549(6) 0.0185(3) Uani 1 1 d . . . . .
H22 H 0.9927 0.2590 0.9103 0.022 Uiso 1 1 calc R U . . .
C23 C 0.95926(14) 0.42411(14) 0.90462(6) 0.0190(3) Uani 1 1 d . . . . .
C24 C 0.89032(15) 0.51301(13) 0.92691(6) 0.0190(3) Uani 1 1 d . . . . .
C25 C 0.82227(18) 0.62387(15) 0.85364(7) 0.0286(4) Uani 1 1 d . . . . .
H25A H 0.8501 0.5690 0.8238 0.043 Uiso 1 1 calc R U . . .
H25B H 0.8320 0.7002 0.8428 0.043 Uiso 1 1 calc R U . . .
H25C H 0.7333 0.6067 0.8579 0.043 Uiso 1 1 calc R U . . .
C26 C 0.84123(15) 0.18569(13) 0.98544(7) 0.0212(3) Uani 1 1 d . . . . .
C27 C 0.91416(17) 0.09470(14) 0.95362(7) 0.0248(3) Uani 1 1 d . . . . .
H27A H 0.8937 0.0941 0.9122 0.037 Uiso 1 1 calc R U . . .
H27B H 0.8905 0.0207 0.9644 0.037 Uiso 1 1 calc R U . . .
H27C H 1.0051 0.1110 0.9638 0.037 Uiso 1 1 calc R U . . .
C28 C 0.69869(16) 0.15599(15) 0.96997(7) 0.0260(3) Uani 1 1 d . . . . .
H28A H 0.6504 0.2102 0.9923 0.039 Uiso 1 1 calc R U . . .
H28B H 0.6790 0.0795 0.9788 0.039 Uiso 1 1 calc R U . . .
H28C H 0.6761 0.1594 0.9290 0.039 Uiso 1 1 calc R U . . .
C29 C 0.87593(18) 0.18630(15) 1.05069(7) 0.0279(4) Uani 1 1 d . . . . .
H29A H 0.9659 0.2079 1.0607 0.042 Uiso 1 1 calc R U . . .
H29B H 0.8585 0.1106 1.0611 0.042 Uiso 1 1 calc R U . . .
H29C H 0.8254 0.2407 1.0716 0.042 Uiso 1 1 calc R U . . .
C30 C 1.04564(15) 0.43764(15) 0.85892(6) 0.0220(3) Uani 1 1 d . . . . .
H30A H 1.1243 0.3989 0.8683 0.026 Uiso 1 1 calc R U . . .
H30B H 1.0689 0.5190 0.8600 0.026 Uiso 1 1 calc R U . . .
O3 O 1.15951(10) 0.49081(9) 0.76059(5) 0.0199(2) Uani 1 1 d . . . . .
O4 O 0.88960(11) 0.60532(10) 0.63677(5) 0.0254(3) Uani 1 1 d . . . . .
C31 C 0.99039(14) 0.39155(13) 0.79797(6) 0.0187(3) Uani 1 1 d . . . . .
C32 C 0.88188(15) 0.31957(13) 0.78785(7) 0.0200(3) Uani 1 1 d . . . . .
H32 H 0.8402 0.3012 0.8194 0.024 Uiso 1 1 calc R U . . .
C33 C 0.83334(14) 0.27404(13) 0.73237(7) 0.0194(3) Uani 1 1 d . . . . .
C34 C 0.89410(15) 0.30431(13) 0.68660(7) 0.0200(3) Uani 1 1 d . . . . .
H34 H 0.8620 0.2736 0.6487 0.024 Uiso 1 1 calc R U . . .
C35 C 1.00056(14) 0.37832(13) 0.69492(6) 0.0189(3) Uani 1 1 d . . . . .
C36 C 1.04913(14) 0.41973(13) 0.75081(6) 0.0177(3) Uani 1 1 d . . . . .
C37 C 1.13704(16) 0.60849(14) 0.76051(7) 0.0243(3) Uani 1 1 d . . . . .
H37A H 1.0894 0.6200 0.7241 0.036 Uiso 1 1 calc R U . . .
H37B H 1.2180 0.6521 0.7652 0.036 Uiso 1 1 calc R U . . .
H37C H 1.0883 0.6338 0.7922 0.036 Uiso 1 1 calc R U . . .
C38 C 1.05534(15) 0.41769(15) 0.64327(7) 0.0224(3) Uani 1 1 d . . . . .
H38A H 1.0993 0.4928 0.6548 0.027 Uiso 1 1 calc R U . . .
H38B H 1.1186 0.3643 0.6304 0.027 Uiso 1 1 calc R U . . .
C39 C 0.95498(15) 0.42553(14) 0.59381(6) 0.0201(3) Uani 1 1 d . . . . .
C40 C 0.93939(15) 0.33801(14) 0.54807(6) 0.0204(3) Uani 1 1 d . . . . .
H40 H 0.9941 0.2770 0.5485 0.024 Uiso 1 1 calc R U . . .
C41 C 0.84667(15) 0.33731(13) 0.50202(6) 0.0196(3) Uani 1 1 d . . . . .
C42 C 0.77060(15) 0.43032(14) 0.50174(6) 0.0206(3) Uani 1 1 d . . . . .
H42 H 0.7080 0.4325 0.4703 0.025 Uiso 1 1 calc R U . . .
C43 C 0.78330(15) 0.52005(14) 0.54593(6) 0.0204(3) Uani 1 1 d . . . . .
C44 C 0.87386(15) 0.51481(13) 0.59302(6) 0.0203(3) Uani 1 1 d . . . . .
C45 C 0.82344(17) 0.59436(16) 0.68640(7) 0.0269(4) Uani 1 1 d . . . . .
H45A H 0.7399 0.5571 0.6741 0.040 Uiso 1 1 calc R U . . .
H45B H 0.8138 0.6695 0.7068 0.040 Uiso 1 1 calc R U . . .
H45C H 0.8719 0.5490 0.7120 0.040 Uiso 1 1 calc R U . . .
C46 C 0.82470(15) 0.23872(14) 0.45349(7) 0.0215(3) Uani 1 1 d . . . . .
C47 C 0.83597(17) 0.28212(15) 0.39565(7) 0.0264(3) Uani 1 1 d . . . . .
H47A H 0.7749 0.3403 0.3901 0.040 Uiso 1 1 calc R U . . .
H47B H 0.8186 0.2193 0.3647 0.040 Uiso 1 1 calc R U . . .
H47C H 0.9217 0.3146 0.3951 0.040 Uiso 1 1 calc R U . . .
C48 C 0.69090(17) 0.18578(16) 0.45345(8) 0.0281(4) Uani 1 1 d . . . . .
H48A H 0.6830 0.1583 0.4904 0.042 Uiso 1 1 calc R U . . .
H48B H 0.6756 0.1225 0.4227 0.042 Uiso 1 1 calc R U . . .
H48C H 0.6287 0.2428 0.4473 0.042 Uiso 1 1 calc R U . . .
C49 C 0.91934(18) 0.14677(15) 0.46091(8) 0.0292(4) Uani 1 1 d . . . . .
H49A H 1.0054 0.1794 0.4618 0.044 Uiso 1 1 calc R U . . .
H49B H 0.9029 0.0862 0.4288 0.044 Uiso 1 1 calc R U . . .
H49C H 0.9103 0.1159 0.4969 0.044 Uiso 1 1 calc R U . . .
C50 C 0.70447(16) 0.62251(14) 0.54050(7) 0.0222(3) Uani 1 1 d . . . . .
H50A H 0.6513 0.6105 0.5032 0.027 Uiso 1 1 calc R U . . .
H50B H 0.7621 0.6894 0.5402 0.027 Uiso 1 1 calc R U . . .
O5 O 0.67964(11) 0.84734(10) 0.59766(5) 0.0227(2) Uani 1 1 d . . . . .
O6 O 0.62793(11) 0.85271(10) 0.80464(5) 0.0247(2) Uani 1 1 d . . . . .
C51 C 0.61919(15) 0.64833(14) 0.58773(6) 0.0197(3) Uani 1 1 d . . . . .
C52 C 0.54578(15) 0.56071(14) 0.60402(6) 0.0206(3) Uani 1 1 d . . . . .
H52 H 0.5434 0.4875 0.5830 0.025 Uiso 1 1 calc R U . . .
C53 C 0.47587(15) 0.57905(13) 0.65079(7) 0.0207(3) Uani 1 1 d . . . . .
C54 C 0.47742(15) 0.68923(13) 0.67993(7) 0.0206(3) Uani 1 1 d . . . . .
H54 H 0.4305 0.7027 0.7119 0.025 Uiso 1 1 calc R U . . .
C55 C 0.54517(15) 0.77831(13) 0.66338(6) 0.0193(3) Uani 1 1 d . . . . .
C56 C 0.61675(14) 0.75674(13) 0.61678(6) 0.0190(3) Uani 1 1 d . . . . .
C57 C 0.80309(17) 0.87767(16) 0.62666(8) 0.0303(4) Uani 1 1 d . . . . .
H57A H 0.7962 0.9053 0.6669 0.046 Uiso 1 1 calc R U . . .
H57B H 0.8430 0.9372 0.6084 0.046 Uiso 1 1 calc R U . . .
H57C H 0.8546 0.8112 0.6245 0.046 Uiso 1 1 calc R U . . .
C58 C 0.54146(16) 0.89900(13) 0.69222(7) 0.0221(3) Uani 1 1 d . . . . .
H58A H 0.6289 0.9270 0.7068 0.027 Uiso 1 1 calc R U . . .
H58B H 0.5097 0.9469 0.6630 0.027 Uiso 1 1 calc R U . . .
C59 C 0.46071(15) 0.91361(13) 0.74117(6) 0.0191(3) Uani 1 1 d . . . . .
C60 C 0.33720(15) 0.94862(13) 0.73212(6) 0.0197(3) Uani 1 1 d . . . . .
H60 H 0.3062 0.9654 0.6951 0.024 Uiso 1 1 calc R U . . .
C61 C 0.25816(15) 0.95965(13) 0.77576(6) 0.0189(3) Uani 1 1 d . . . . .
C62 C 0.30765(15) 0.93367(13) 0.82955(6) 0.0198(3) Uani 1 1 d . . . . .
H62 H 0.2551 0.9391 0.8598 0.024 Uiso 1 1 calc R U . . .
C63 C 0.43082(15) 0.90011(13) 0.84063(6) 0.0196(3) Uani 1 1 d . . . . .
C64 C 0.50671(14) 0.89010(12) 0.79546(7) 0.0185(3) Uani 1 1 d . . . . .
C65 C 0.72065(17) 0.94182(18) 0.82605(10) 0.0380(5) Uani 1 1 d . . . . .
H65A H 0.7320 0.9900 0.7961 0.057 Uiso 1 1 calc R U . . .
H65B H 0.8011 0.9093 0.8375 0.057 Uiso 1 1 calc R U . . .
H65C H 0.6923 0.9871 0.8593 0.057 Uiso 1 1 calc R U . . .
C66 C 0.12071(15) 0.99375(14) 0.76592(7) 0.0223(3) Uani 1 1 d . . . . .
C67 C 0.09530(18) 1.04874(16) 0.71060(8) 0.0306(4) Uani 1 1 d . . . . .
H67A H 0.1544 1.1142 0.7119 0.046 Uiso 1 1 calc R U . . .
H67B H 0.0084 1.0734 0.7071 0.046 Uiso 1 1 calc R U . . .
H67C H 0.1069 0.9937 0.6775 0.046 Uiso 1 1 calc R U . . .
C68 C 0.08925(17) 1.07890(15) 0.81648(8) 0.0278(4) Uani 1 1 d . . . . .
H68A H 0.0957 1.0427 0.8516 0.042 Uiso 1 1 calc R U . . .
H68B H 0.0031 1.1033 0.8085 0.042 Uiso 1 1 calc R U . . .
H68C H 0.1490 1.1447 0.8213 0.042 Uiso 1 1 calc R U . . .
C69 C 0.03362(17) 0.88695(16) 0.76185(9) 0.0318(4) Uani 1 1 d . . . . .
H69A H 0.0510 0.8336 0.7290 0.048 Uiso 1 1 calc R U . . .
H69B H -0.0547 0.9074 0.7568 0.048 Uiso 1 1 calc R U . . .
H69C H 0.0490 0.8517 0.7971 0.048 Uiso 1 1 calc R U . . .
C70 C 0.48127(17) 0.87845(13) 0.90027(7) 0.0227(3) Uani 1 1 d . . . . .
H70A H 0.4193 0.9045 0.9268 0.027 Uiso 1 1 calc R U . . .
H70B H 0.5601 0.9259 0.9119 0.027 Uiso 1 1 calc R U . . .
C1S C 0.5847(2) 0.85044(18) 0.46936(9) 0.0330(4) Uani 0.9481(14) 1 d D U P A 1
H1S1 H 0.5822 0.8910 0.5083 0.040 Uiso 0.9481(14) 1 calc R U P A 1
H1S2 H 0.5610 0.7698 0.4704 0.040 Uiso 0.9481(14) 1 calc R U P A 1
Cl1S Cl 0.47424(5) 0.90694(4) 0.42052(2) 0.03328(13) Uani 0.9481(14) 1 d D U P A 1
Cl2S Cl 0.73917(5) 0.86260(5) 0.44983(3) 0.03911(15) Uani 0.9481(14) 1 d D U P A 1
C1T C 0.6940(19) 0.947(4) 0.4708(16) 0.059(3) Uani 0.0519(14) 1 d D U P A 2
H1T1 H 0.7192 0.9333 0.5108 0.070 Uiso 0.0519(14) 1 calc R U P A 2
H1T2 H 0.6966 1.0293 0.4692 0.070 Uiso 0.0519(14) 1 calc R U P A 2
Cl1T Cl 0.5405(14) 0.8871(15) 0.4474(7) 0.072(3) Uani 0.0519(14) 1 d D U P A 2
Cl2T Cl 0.7973(14) 0.8807(14) 0.4244(7) 0.075(3) Uani 0.0519(14) 1 d D U P A 2

loop_
_atom_site_aniso_label
_atom_site_aniso_U_11
_atom_site_aniso_U_22
_atom_site_aniso_U_33
_atom_site_aniso_U_23
_atom_site_aniso_U_13
_atom_site_aniso_U_12
N4 0.0175(6) 0.0213(6) 0.0212(6) 0.0010(5) 0.0005(5) -0.0008(5)
N1 0.0215(7) 0.0189(6) 0.0208(6) -0.0007(5) -0.0033(5) 0.0014(5)
C1 0.0320(9) 0.0195(8) 0.0214(8) 0.0014(6) 0.0003(6) 0.0006(7)
C2 0.0224(8) 0.0199(7) 0.0217(7) 0.0009(6) 0.0025(6) -0.0010(6)
N2 0.0196(7) 0.0230(7) 0.0238(7) -0.0015(5) -0.0007(5) -0.0024(5)
C3 0.0181(7) 0.0218(8) 0.0304(8) 0.0040(6) 0.0015(6) 0.0002(6)
C4 0.0184(8) 0.0208(8) 0.0342(9) 0.0024(7) 0.0012(6) -0.0014(6)
N3 0.0290(8) 0.0196(7) 0.0238(7) -0.0001(5) 0.0080(6) 0.0021(6)
C5 0.0346(9) 0.0207(8) 0.0230(8) -0.0001(6) 0.0064(7) 0.0033(7)
C6 0.0251(8) 0.0210(8) 0.0207(7) -0.0004(6) 0.0002(6) 0.0019(6)
O1 0.0240(6) 0.0200(5) 0.0196(5) -0.0011(4) -0.0013(4) -0.0024(4)
O2 0.0332(7) 0.0199(6) 0.0235(6) 0.0058(5) -0.0054(5) -0.0024(5)
C11 0.0221(7) 0.0182(7) 0.0153(6) 0.0002(5) 0.0025(6) 0.0044(6)
C12 0.0194(7) 0.0212(7) 0.0169(7) 0.0012(6) -0.0006(6) 0.0051(6)
C13 0.0165(7) 0.0207(7) 0.0167(7) -0.0011(5) 0.0020(5) 0.0012(6)
C14 0.0209(7) 0.0187(7) 0.0182(7) 0.0016(6) -0.0002(6) 0.0030(6)
C15 0.0197(7) 0.0208(7) 0.0158(7) 0.0004(5) 0.0014(6) 0.0037(6)
C16 0.0197(7) 0.0186(7) 0.0159(7) -0.0014(5) 0.0011(5) 0.0009(6)
C17 0.0365(10) 0.0225(8) 0.0211(8) -0.0029(6) 0.0005(7) -0.0008(7)
C18 0.0236(8) 0.0210(7) 0.0186(7) -0.0018(6) -0.0039(6) 0.0052(6)
C19 0.0170(7) 0.0206(7) 0.0158(7) -0.0014(5) -0.0045(5) 0.0028(6)
C20 0.0164(7) 0.0235(8) 0.0170(7) 0.0020(6) -0.0008(5) 0.0001(6)
C21 0.0177(7) 0.0207(7) 0.0164(7) 0.0023(5) -0.0014(5) 0.0012(6)
C22 0.0168(7) 0.0204(7) 0.0174(7) 0.0013(5) -0.0017(5) 0.0020(6)
C23 0.0155(7) 0.0252(8) 0.0150(6) 0.0024(6) -0.0026(5) -0.0018(6)
C24 0.0195(7) 0.0176(7) 0.0184(7) 0.0031(5) -0.0049(6) -0.0022(6)
C25 0.0364(10) 0.0285(9) 0.0218(8) 0.0083(7) -0.0002(7) 0.0068(7)
C26 0.0235(8) 0.0193(7) 0.0204(7) 0.0025(6) 0.0013(6) 0.0012(6)
C27 0.0280(9) 0.0199(8) 0.0267(8) 0.0033(6) 0.0025(7) 0.0043(6)
C28 0.0270(9) 0.0250(8) 0.0251(8) 0.0022(6) 0.0007(7) -0.0020(7)
C29 0.0319(9) 0.0244(8) 0.0263(8) 0.0053(7) -0.0017(7) -0.0054(7)
C30 0.0178(7) 0.0309(9) 0.0164(7) 0.0028(6) -0.0004(6) -0.0019(6)
O3 0.0157(5) 0.0220(5) 0.0215(5) 0.0028(4) -0.0005(4) -0.0007(4)
O4 0.0272(6) 0.0283(6) 0.0188(5) -0.0057(5) 0.0043(5) 0.0006(5)
C31 0.0175(7) 0.0208(7) 0.0175(7) 0.0023(6) -0.0006(5) 0.0031(6)
C32 0.0181(7) 0.0223(8) 0.0195(7) 0.0033(6) 0.0005(6) 0.0006(6)
C33 0.0167(7) 0.0178(7) 0.0230(7) 0.0013(6) -0.0003(6) 0.0021(6)
C34 0.0184(7) 0.0227(8) 0.0175(7) -0.0006(6) -0.0011(6) 0.0028(6)
C35 0.0175(7) 0.0209(7) 0.0183(7) 0.0026(6) 0.0008(6) 0.0044(6)
C36 0.0138(7) 0.0195(7) 0.0195(7) 0.0030(6) -0.0001(5) 0.0020(5)
C37 0.0244(8) 0.0233(8) 0.0244(8) 0.0038(6) -0.0015(6) -0.0007(6)
C38 0.0173(7) 0.0324(9) 0.0170(7) 0.0021(6) 0.0007(6) 0.0015(6)
C39 0.0180(7) 0.0273(8) 0.0148(7) 0.0016(6) 0.0018(5) 0.0015(6)
C40 0.0188(7) 0.0247(8) 0.0180(7) 0.0016(6) 0.0036(6) 0.0040(6)
C41 0.0188(7) 0.0235(8) 0.0161(7) -0.0006(6) 0.0036(6) 0.0014(6)
C42 0.0189(7) 0.0274(8) 0.0153(7) 0.0016(6) 0.0008(6) 0.0034(6)
C43 0.0197(7) 0.0247(8) 0.0171(7) 0.0009(6) 0.0043(6) 0.0036(6)
C44 0.0211(8) 0.0236(8) 0.0158(7) -0.0012(6) 0.0038(6) 0.0009(6)
C45 0.0269(9) 0.0382(10) 0.0151(7) -0.0010(6) 0.0025(6) 0.0102(7)
C46 0.0215(8) 0.0239(8) 0.0180(7) -0.0017(6) 0.0022(6) 0.0009(6)
C47 0.0305(9) 0.0300(9) 0.0179(7) -0.0019(6) 0.0047(6) 0.0009(7)
C48 0.0261(9) 0.0315(9) 0.0254(8) 0.0007(7) 0.0019(7) -0.0017(7)
C49 0.0308(9) 0.0279(9) 0.0271(8) -0.0042(7) 0.0023(7) 0.0066(7)
C50 0.0252(8) 0.0247(8) 0.0172(7) 0.0018(6) 0.0039(6) 0.0069(6)
O5 0.0241(6) 0.0240(6) 0.0209(5) 0.0032(4) 0.0049(4) 0.0018(5)
O6 0.0205(6) 0.0242(6) 0.0279(6) -0.0012(5) -0.0005(5) 0.0060(5)
C51 0.0189(7) 0.0243(8) 0.0157(7) 0.0014(6) 0.0004(5) 0.0058(6)
C52 0.0225(8) 0.0212(7) 0.0173(7) -0.0008(6) 0.0006(6) 0.0048(6)
C53 0.0196(7) 0.0220(8) 0.0201(7) 0.0021(6) 0.0001(6) 0.0031(6)
C54 0.0208(8) 0.0216(7) 0.0194(7) 0.0004(6) 0.0037(6) 0.0043(6)
C55 0.0192(7) 0.0212(7) 0.0171(7) 0.0000(6) 0.0011(6) 0.0045(6)
C56 0.0185(7) 0.0218(7) 0.0170(7) 0.0029(6) 0.0010(6) 0.0036(6)
C57 0.0229(9) 0.0344(10) 0.0331(9) -0.0009(7) 0.0071(7) -0.0020(7)
C58 0.0248(8) 0.0200(7) 0.0219(7) 0.0000(6) 0.0067(6) 0.0017(6)
C59 0.0223(8) 0.0166(7) 0.0179(7) -0.0014(5) 0.0035(6) 0.0011(6)
C60 0.0239(8) 0.0178(7) 0.0167(7) 0.0008(5) 0.0001(6) 0.0029(6)
C61 0.0203(7) 0.0159(7) 0.0197(7) 0.0003(5) 0.0008(6) 0.0027(6)
C62 0.0236(8) 0.0180(7) 0.0179(7) 0.0005(6) 0.0037(6) 0.0031(6)
C63 0.0253(8) 0.0163(7) 0.0169(7) 0.0011(5) 0.0007(6) 0.0034(6)
C64 0.0187(7) 0.0156(7) 0.0202(7) -0.0016(5) 0.0009(6) 0.0028(6)
C65 0.0206(9) 0.0402(11) 0.0479(12) -0.0106(9) -0.0030(8) 0.0019(8)
C66 0.0198(8) 0.0233(8) 0.0234(8) 0.0003(6) 0.0017(6) 0.0053(6)
C67 0.0296(9) 0.0331(9) 0.0292(9) 0.0070(7) -0.0021(7) 0.0103(7)
C68 0.0265(9) 0.0284(9) 0.0283(9) -0.0025(7) 0.0064(7) 0.0101(7)
C69 0.0233(9) 0.0289(9) 0.0424(10) 0.0024(8) 0.0022(8) 0.0021(7)
C70 0.0327(9) 0.0182(7) 0.0161(7) -0.0001(6) -0.0016(6) 0.0059(6)
C1S 0.0430(12) 0.0356(11) 0.0227(9) 0.0090(8) 0.0026(8) 0.0164(9)
Cl1S 0.0392(3) 0.0367(3) 0.0251(2) 0.00914(18) 0.0016(2) 0.0066(2)
Cl2S 0.0351(3) 0.0347(3) 0.0469(3) 0.0078(2) -0.0005(2) -0.0013(2)
C1T 0.062(5) 0.061(5) 0.054(5) 0.008(5) 0.002(5) 0.014(5)
Cl1T 0.070(5) 0.081(5) 0.063(5) -0.001(5) 0.003(4) 0.015(5)
Cl2T 0.077(6) 0.082(6) 0.066(6) 0.009(5) 0.010(5) 0.013(5)

loop_
_atom_type_symbol
_atom_type_description
_atom_type_scat_dispersion_real
_atom_type_scat_dispersion_imag
_atom_type_scat_source
C C 0.0033 0.0016 'International Tables Vol C Tables 4.2.6.8 and 6.1.1.4'
H H 0.0000 0.0000 'International Tables Vol C Tables 4.2.6.8 and 6.1.1.4'
N N 0.0061 0.0033 'International Tables Vol C Tables 4.2.6.8 and 6.1.1.4'
O O 0.0106 0.0060 'International Tables Vol C Tables 4.2.6.8 and 6.1.1.4'
Cl Cl 0.1484 0.1585 'International Tables Vol C Tables 4.2.6.8 and 6.1.1.4'

loop_
_geom_angle_atom_site_label_1
_geom_angle_atom_site_label_2
_geom_angle_atom_site_label_3
_geom_angle
C2 N4 C6 111.29(13)
C2 N4 C4 113.64(13)
C6 N4 C4 113.75(13)
C13 N1 C1 122.68(14)
C13 N1 H1 114.7(13)
C1 N1 H1 115.1(13)
N1 C1 C2 111.30(13)
N1 C1 H1A 109.4
C2 C1 H1A 109.4
N1 C1 H1B 109.4
C2 C1 H1B 109.4
H1A C1 H1B 108.0
N4 C2 C1 112.23(13)
N4 C2 H2A 109.2
C1 C2 H2A 109.2
N4 C2 H2B 109.2
C1 C2 H2B 109.2
H2A C2 H2B 107.9
C33 N2 C3 118.50(13)
C33 N2 H2 109.9(13)
C3 N2 H2 111.4(13)
N2 C3 C4 114.99(13)
N2 C3 H3A 108.5
C4 C3 H3A 108.5
N2 C3 H3B 108.5
C4 C3 H3B 108.5
H3A C3 H3B 107.5
N4 C4 C3 116.23(13)
N4 C4 H4A 108.2
C3 C4 H4A 108.2
N4 C4 H4B 108.2
C3 C4 H4B 108.2
H4A C4 H4B 107.4
C53 N3 C5 121.06(13)
C53 N3 H3 114.4(13)
C5 N3 H3 112.2(13)
N3 C5 C6 109.78(13)
N3 C5 H5A 109.7
C6 C5 H5A 109.7
N3 C5 H5B 109.7
C6 C5 H5B 109.7
H5A C5 H5B 108.2
N4 C6 C5 111.86(14)
N4 C6 H6A 109.2
C5 C6 H6A 109.2
N4 C6 H6B 109.2
C5 C6 H6B 109.2
H6A C6 H6B 107.9
C16 O1 C17 113.29(12)
C24 O2 C25 114.46(13)
C12 C11 C16 118.99(14)
C12 C11 C70 121.22(14)
C16 C11 C70 119.72(14)
C11 C12 C13 121.48(14)
C11 C12 H12 119.3
C13 C12 H12 119.3
N1 C13 C14 122.26(14)
N1 C13 C12 119.43(14)
C14 C13 C12 118.29(14)
C15 C14 C13 121.14(14)
C15 C14 H14 119.4
C13 C14 H14 119.4
C16 C15 C14 119.27(14)
C16 C15 C18 121.19(14)
C14 C15 C18 119.48(14)
C15 C16 O1 120.23(14)
C15 C16 C11 120.72(14)
O1 C16 C11 118.96(13)
O1 C17 H17A 109.5
O1 C17 H17B 109.5
H17A C17 H17B 109.5
O1 C17 H17C 109.5
H17A C17 H17C 109.5
H17B C17 H17C 109.5
C19 C18 C15 112.23(13)
C19 C18 H18A 109.2
C15 C18 H18A 109.2
C19 C18 H18B 109.2
C15 C18 H18B 109.2
H18A C18 H18B 107.9
C20 C19 C24 118.75(14)
C20 C19 C18 121.00(14)
C24 C19 C18 120.23(14)
C19 C20 C21 122.16(14)
C19 C20 H20 118.9
C21 C20 H20 118.9
C22 C21 C20 117.12(14)
C22 C21 C26 122.80(14)
C20 C21 C26 119.96(13)
C21 C22 C23 122.52(14)
C21 C22 H22 118.7
C23 C22 H22 118.7
C24 C23 C22 118.31(14)
C24 C23 C30 121.84(14)
C22 C23 C30 119.85(14)
O2 C24 C23 120.73(14)
O2 C24 C19 118.30(14)
C23 C24 C19 120.86(14)
O2 C25 H25A 109.5
O2 C25 H25B 109.5
H25A C25 H25B 109.5
O2 C25 H25C 109.5
H25A C25 H25C 109.5
H25B C25 H25C 109.5
C27 C26 C21 111.86(13)
C27 C26 C28 108.30(14)
C21 C26 C28 107.53(13)
C27 C26 C29 108.72(14)
C21 C26 C29 110.78(13)
C28 C26 C29 109.59(13)
C26 C27 H27A 109.5
C26 C27 H27B 109.5
H27A C27 H27B 109.5
C26 C27 H27C 109.5
H27A C27 H27C 109.5
H27B C27 H27C 109.5
C26 C28 H28A 109.5
C26 C28 H28B 109.5
H28A C28 H28B 109.5
C26 C28 H28C 109.5
H28A C28 H28C 109.5
H28B C28 H28C 109.5
C26 C29 H29A 109.5
C26 C29 H29B 109.5
H29A C29 H29B 109.5
C26 C29 H29C 109.5
H29A C29 H29C 109.5
H29B C29 H29C 109.5
C23 C30 C31 115.09(13)
C23 C30 H30A 108.5
C31 C30 H30A 108.5
C23 C30 H30B 108.5
C31 C30 H30B 108.5
H30A C30 H30B 107.5
C36 O3 C37 114.05(12)
C44 O4 C45 116.59(13)
C32 C31 C36 118.47(14)
C32 C31 C30 121.12(13)
C36 C31 C30 120.41(14)
C31 C32 C33 121.42(14)
C31 C32 H32 119.3
C33 C32 H32 119.3
C34 C33 C32 118.41(14)
C34 C33 N2 120.06(14)
C32 C33 N2 121.53(14)
C35 C34 C33 121.81(14)
C35 C34 H34 119.1
C33 C34 H34 119.1
C34 C35 C36 118.51(14)
C34 C35 C38 119.58(14)
C36 C35 C38 121.79(14)
C35 C36 C31 121.33(14)
C35 C36 O3 119.77(13)
C31 C36 O3 118.91(13)
O3 C37 H37A 109.5
O3 C37 H37B 109.5
H37A C37 H37B 109.5
O3 C37 H37C 109.5
H37A C37 H37C 109.5
H37B C37 H37C 109.5
C39 C38 C35 112.47(13)
C39 C38 H38A 109.1
C35 C38 H38A 109.1
C39 C38 H38B 109.1
C35 C38 H38B 109.1
H38A C38 H38B 107.8
C44 C39 C40 118.55(14)
C44 C39 C38 122.43(14)
C40 C39 C38 118.98(14)
C41 C40 C39 122.37(14)
C41 C40 H40 118.8
C39 C40 H40 118.8
C40 C41 C42 117.31(14)
C40 C41 C46 122.53(14)
C42 C41 C46 120.15(14)
C43 C42 C41 122.45(15)
C43 C42 H42 118.8
C41 C42 H42 118.8
C42 C43 C44 118.43(14)
C42 C43 C50 119.48(14)
C44 C43 C50 122.02(14)
O4 C44 C39 120.07(14)
O4 C44 C43 118.92(14)
C39 C44 C43 120.76(14)
O4 C45 H45A 109.5
O4 C45 H45B 109.5
H45A C45 H45B 109.5
O4 C45 H45C 109.5
H45A C45 H45C 109.5
H45B C45 H45C 109.5
C49 C46 C41 112.13(14)
C49 C46 C47 108.71(13)
C41 C46 C47 109.90(13)
C49 C46 C48 108.33(14)
C41 C46 C48 108.60(13)
C47 C46 C48 109.12(14)
C46 C47 H47A 109.5
C46 C47 H47B 109.5
H47A C47 H47B 109.5
C46 C47 H47C 109.5
H47A C47 H47C 109.5
H47B C47 H47C 109.5
C46 C48 H48A 109.5
C46 C48 H48B 109.5
H48A C48 H48B 109.5
C46 C48 H48C 109.5
H48A C48 H48C 109.5
H48B C48 H48C 109.5
C46 C49 H49A 109.5
C46 C49 H49B 109.5
H49A C49 H49B 109.5
C46 C49 H49C 109.5
H49A C49 H49C 109.5
H49B C49 H49C 109.5
C43 C50 C51 114.86(13)
C43 C50 H50A 108.6
C51 C50 H50A 108.6
C43 C50 H50B 108.6
C51 C50 H50B 108.6
H50A C50 H50B 107.5
C56 O5 C57 114.97(13)
C64 O6 C65 113.31(13)
C56 C51 C52 119.15(14)
C56 C51 C50 121.34(14)
C52 C51 C50 119.45(14)
C53 C52 C51 121.03(15)
C53 C52 H52 119.5
C51 C52 H52 119.5
N3 C53 C52 122.96(15)
N3 C53 C54 118.73(14)
C52 C53 C54 118.31(15)
C55 C54 C53 121.87(14)
C55 C54 H54 119.1
C53 C54 H54 119.1
C54 C55 C56 118.50(14)
C54 C55 C58 122.42(13)
C56 C55 C58 119.04(14)
C51 C56 O5 119.97(13)
C51 C56 C55 121.05(14)
O5 C56 C55 118.86(14)
O5 C57 H57A 109.5
O5 C57 H57B 109.5
H57A C57 H57B 109.5
O5 C57 H57C 109.5
H57A C57 H57C 109.5
H57B C57 H57C 109.5
C59 C58 C55 115.03(13)
C59 C58 H58A 108.5
C55 C58 H58A 108.5
C59 C58 H58B 108.5
C55 C58 H58B 108.5
H58A C58 H58B 107.5
C64 C59 C60 119.06(14)
C64 C59 C58 120.69(14)
C60 C59 C58 120.24(14)
C61 C60 C59 122.01(14)
C61 C60 H60 119.0
C59 C60 H60 119.0
C60 C61 C62 117.07(14)
C60 C61 C66 122.59(14)
C62 C61 C66 120.29(14)
C63 C62 C61 122.77(14)
C63 C62 H62 118.6
C61 C62 H62 118.6
C62 C63 C64 118.14(14)
C62 C63 C70 120.47(14)
C64 C63 C70 121.36(14)
O6 C64 C59 119.59(13)
O6 C64 C63 119.43(14)
C59 C64 C63 120.95(14)
O6 C65 H65A 109.5
O6 C65 H65B 109.5
H65A C65 H65B 109.5
O6 C65 H65C 109.5
H65A C65 H65C 109.5
H65B C65 H65C 109.5
C69 C66 C61 108.24(13)
C69 C66 C67 109.07(15)
C61 C66 C67 112.04(13)
C69 C66 C68 108.99(14)
C61 C66 C68 110.44(13)
C67 C66 C68 108.02(14)
C66 C67 H67A 109.5
C66 C67 H67B 109.5
H67A C67 H67B 109.5
C66 C67 H67C 109.5
H67A C67 H67C 109.5
H67B C67 H67C 109.5
C66 C68 H68A 109.5
C66 C68 H68B 109.5
H68A C68 H68B 109.5
C66 C68 H68C 109.5
H68A C68 H68C 109.5
H68B C68 H68C 109.5
C66 C69 H69A 109.5
C66 C69 H69B 109.5
H69A C69 H69B 109.5
C66 C69 H69C 109.5
H69A C69 H69C 109.5
H69B C69 H69C 109.5
C63 C70 C11 116.87(13)
C63 C70 H70A 108.1
C11 C70 H70A 108.1
C63 C70 H70B 108.1
C11 C70 H70B 108.1
H70A C70 H70B 107.3
Cl2S C1S Cl1S 111.49(11)
Cl2S C1S H1S1 109.3
Cl1S C1S H1S1 109.3
Cl2S C1S H1S2 109.3
Cl1S C1S H1S2 109.3
H1S1 C1S H1S2 108.0
Cl1T C1T Cl2T 107.1(14)
Cl1T C1T H1T1 110.3
Cl2T C1T H1T1 110.3
Cl1T C1T H1T2 110.3
Cl2T C1T H1T2 110.3
H1T1 C1T H1T2 108.6

loop_
_geom_bond_atom_site_label_1
_geom_bond_atom_site_label_2
_geom_bond_distance
N4 C2 1.464(2)
N4 C6 1.467(2)
N4 C4 1.470(2)
N1 C13 1.389(2)
N1 C1 1.456(2)
N1 H1 0.872(15)
C1 C2 1.523(2)
C1 H1A 0.9900
C1 H1B 0.9900
C2 H2A 0.9900
C2 H2B 0.9900
N2 C33 1.406(2)
N2 C3 1.464(2)
N2 H2 0.871(15)
C3 C4 1.548(2)
C3 H3A 0.9900
C3 H3B 0.9900
C4 H4A 0.9900
C4 H4B 0.9900
N3 C53 1.391(2)
N3 C5 1.452(2)
N3 H3 0.884(15)
C5 C6 1.526(2)
C5 H5A 0.9900
C5 H5B 0.9900
C6 H6A 0.9900
C6 H6B 0.9900
O1 C16 1.3969(19)
O1 C17 1.4236(19)
O2 C24 1.3877(18)
O2 C25 1.438(2)
C11 C12 1.386(2)
C11 C16 1.403(2)
C11 C70 1.518(2)
C12 C13 1.405(2)
C12 H12 0.9500
C13 C14 1.397(2)
C14 C15 1.396(2)
C14 H14 0.9500
C15 C16 1.392(2)
C15 C18 1.523(2)
C17 H17A 0.9800
C17 H17B 0.9800
C17 H17C 0.9800
C18 C19 1.515(2)
C18 H18A 0.9900
C18 H18B 0.9900
C19 C20 1.382(2)
C19 C24 1.404(2)
C20 C21 1.408(2)
C20 H20 0.9500
C21 C22 1.391(2)
C21 C26 1.530(2)
C22 C23 1.397(2)
C22 H22 0.9500
C23 C24 1.395(2)
C23 C30 1.509(2)
C25 H25A 0.9800
C25 H25B 0.9800
C25 H25C 0.9800
C26 C27 1.528(2)
C26 C28 1.542(2)
C26 C29 1.548(2)
C27 H27A 0.9800
C27 H27B 0.9800
C27 H27C 0.9800
C28 H28A 0.9800
C28 H28B 0.9800
C28 H28C 0.9800
C29 H29A 0.9800
C29 H29B 0.9800
C29 H29C 0.9800
C30 C31 1.528(2)
C30 H30A 0.9900
C30 H30B 0.9900
O3 C36 1.4059(18)
O3 C37 1.433(2)
O4 C44 1.3950(19)
O4 C45 1.4467(19)
C31 C32 1.396(2)
C31 C36 1.403(2)
C32 C33 1.397(2)
C32 H32 0.9500
C33 C34 1.394(2)
C34 C35 1.393(2)
C34 H34 0.9500
C35 C36 1.393(2)
C35 C38 1.523(2)
C37 H37A 0.9800
C37 H37B 0.9800
C37 H37C 0.9800
C38 C39 1.515(2)
C38 H38A 0.9900
C38 H38B 0.9900
C39 C44 1.397(2)
C39 C40 1.402(2)
C40 C41 1.392(2)
C40 H40 0.9500
C41 C42 1.399(2)
C41 C46 1.534(2)
C42 C43 1.395(2)
C42 H42 0.9500
C43 C44 1.405(2)
C43 C50 1.520(2)
C45 H45A 0.9800
C45 H45B 0.9800
C45 H45C 0.9800
C46 C49 1.531(2)
C46 C47 1.535(2)
C46 C48 1.537(2)
C47 H47A 0.9800
C47 H47B 0.9800
C47 H47C 0.9800
C48 H48A 0.9800
C48 H48B 0.9800
C48 H48C 0.9800
C49 H49A 0.9800
C49 H49B 0.9800
C49 H49C 0.9800
C50 C51 1.522(2)
C50 H50A 0.9900
C50 H50B 0.9900
O5 C56 1.3958(19)
O5 C57 1.431(2)
O6 C64 1.3865(18)
O6 C65 1.432(2)
C51 C56 1.392(2)
C51 C52 1.397(2)
C52 C53 1.397(2)
C52 H52 0.9500
C53 C54 1.407(2)
C54 C55 1.380(2)
C54 H54 0.9500
C55 C56 1.408(2)
C55 C58 1.521(2)
C57 H57A 0.9800
C57 H57B 0.9800
C57 H57C 0.9800
C58 C59 1.510(2)
C58 H58A 0.9900
C58 H58B 0.9900
C59 C64 1.391(2)
C59 C60 1.399(2)
C60 C61 1.395(2)
C60 H60 0.9500
C61 C62 1.401(2)
C61 C66 1.537(2)
C62 C63 1.394(2)
C62 H62 0.9500
C63 C64 1.401(2)
C63 C70 1.512(2)
C65 H65A 0.9800
C65 H65B 0.9800
C65 H65C 0.9800
C66 C69 1.535(2)
C66 C67 1.537(2)
C66 C68 1.546(2)
C67 H67A 0.9800
C67 H67B 0.9800
C67 H67C 0.9800
C68 H68A 0.9800
C68 H68B 0.9800
C68 H68C 0.9800
C69 H69A 0.9800
C69 H69B 0.9800
C69 H69C 0.9800
C70 H70A 0.9900
C70 H70B 0.9900
C1S Cl2S 1.760(2)
C1S Cl1S 1.772(2)
C1S H1S1 0.9900
C1S H1S2 0.9900
C1T Cl1T 1.765(17)
C1T Cl2T 1.773(17)
C1T H1T1 0.9900
C1T H1T2 0.9900

loop_
_geom_hbond_atom_site_label_D
_geom_hbond_atom_site_label_H
_geom_hbond_atom_site_label_A
_geom_hbond_distance_DH
_geom_hbond_distance_HA
_geom_hbond_distance_DA
_geom_hbond_angle_DHA
_geom_hbond_site_symmetry_A
N1 H1 O3 0.872(15) 2.312(15) 3.1565(18) 162.9(18) 1_455
N3 H3 N4 0.884(15) 2.383(19) 2.8262(19) 111.2(15) .
